data_1564651
loop_
_publ_author_name
'Boulguemh, Imed-Eddine'
'Beghidja, Adel'
'Khattabi, Latifa'
'Long, J\'er\^ome'
'Beghidja, Chahrazed'

_publ_section_title
;
 Monomeric and dimeric copper (II) complexes based on bidentate
 N&#x02B9;-(propan-2-ylidene) thiophene carbohydrazide Schiff base ligand:
 Synthesis, structure, magnetic properties, antioxidant and anti-Alzheimer
 activities
;
_journal_name_full 'Inorganica Chimica Acta'
_journal_page_first 119519
_journal_paper_doi 10.1016/j.ica.2020.119519
_journal_volume 507
_journal_year 2020
_chemical_formula_moiety 'C16 H20 Cl4 Cu2 N4 O2 S2'
_chemical_formula_sum 'C16 H20 Cl4 Cu2 N4 O2 S2'
_chemical_formula_weight 633.36
_space_group_crystal_system monoclinic
_space_group_IT_number 15
_space_group_name_Hall '-C 2yc'
_space_group_name_H-M_alt 'C 1 2/c 1'
_atom_sites_solution_hydrogens geom
_atom_sites_solution_primary iterative
_cell_angle_alpha 90
_cell_angle_beta 109.1420(10)
_cell_angle_gamma 90
_cell_formula_units_Z 4
_cell_length_a 10.9490(3)
_cell_length_b 17.8037(5)
_cell_length_c 13.1661(4)
_cell_measurement_reflns_used 4319
_cell_measurement_temperature 296(2)
_cell_measurement_theta_max 29.27
_cell_measurement_theta_min 2.28
_cell_volume 2424.60(12)
_computing_cell_refinement 'SAINT v8.37A (Bruker, 2015)'
_computing_data_reduction 'SAINT v8.37A (Bruker, 2015)'
_computing_molecular_graphics 'Olex2 (Dolomanov et al., 2009)'
_computing_publication_material 'Olex2 (Dolomanov et al., 2009)'
_computing_structure_refinement 'ShelXL (Sheldrick, 2015)'
_computing_structure_solution 'SHELXS-97 (Sheldrick, 1990)'
_diffrn_ambient_temperature 296.15
_diffrn_measured_fraction_theta_full 0.998
_diffrn_measured_fraction_theta_max 0.997
_diffrn_measurement_device_type 'Bruker APEX-II CCD'
_diffrn_measurement_method '\f and \w scans'
_diffrn_radiation_type MoK\a
_diffrn_radiation_wavelength 0.71073
_diffrn_reflns_av_R_equivalents 0.0262
_diffrn_reflns_av_unetI/netI 0.0242
_diffrn_reflns_Laue_measured_fraction_full 0.998
_diffrn_reflns_Laue_measured_fraction_max 0.997
_diffrn_reflns_limit_h_max 15
_diffrn_reflns_limit_h_min -15
_diffrn_reflns_limit_k_max 25
_diffrn_reflns_limit_k_min -25
_diffrn_reflns_limit_l_max 18
_diffrn_reflns_limit_l_min -17
_diffrn_reflns_number 15050
_diffrn_reflns_point_group_measured_fraction_full 0.998
_diffrn_reflns_point_group_measured_fraction_max 0.997
_diffrn_reflns_theta_full 25.242
_diffrn_reflns_theta_max 30.527
_diffrn_reflns_theta_min 2.814
_diffrn_standards_number 0
_exptl_absorpt_coefficient_mu 2.388
_exptl_absorpt_correction_T_max 0.7461
_exptl_absorpt_correction_T_min 0.6566
_exptl_absorpt_correction_type multi-scan
_exptl_absorpt_process_details
;
SADABS-2014/5 (Bruker,2014) was used for absorption correction.
wR2(int) was 0.0589 before and 0.0390 after correction.
The Ratio of minimum to maximum transmission is 0.8800.
The \l/2 correction factor is 0.00150.
;
_exptl_crystal_colour green
_exptl_crystal_colour_primary green
_exptl_crystal_density_diffrn 1.735
_exptl_crystal_description block
_exptl_crystal_F_000 1272
_exptl_crystal_size_max 0.17
_exptl_crystal_size_mid 0.15
_exptl_crystal_size_min 0.12
_refine_diff_density_max 0.798
_refine_diff_density_min -0.486
_refine_diff_density_rms 0.070
_refine_ls_extinction_coef .
_refine_ls_extinction_method none
_refine_ls_goodness_of_fit_ref 1.051
_refine_ls_hydrogen_treatment constr
_refine_ls_matrix_type full
_refine_ls_number_parameters 132
_refine_ls_number_reflns 3695
_refine_ls_number_restraints 0
_refine_ls_restrained_S_all 1.051
_refine_ls_R_factor_all 0.0493
_refine_ls_R_factor_gt 0.0322
_refine_ls_shift/su_max 0.002
_refine_ls_shift/su_mean 0.000
_refine_ls_structure_factor_coef Fsqd
_refine_ls_weighting_details 'w=1/[\s^2^(Fo^2^)+(0.0399P)^2^+1.8663P] where P=(Fo^2^+2Fc^2^)/3'
_refine_ls_weighting_scheme calc
_refine_ls_wR_factor_gt 0.0792
_refine_ls_wR_factor_ref 0.0876
_reflns_Friedel_coverage 0.000
_reflns_Friedel_fraction_full .
_reflns_Friedel_fraction_max .
_reflns_number_gt 2795
_reflns_number_total 3695
_reflns_threshold_expression 'I > 2\s(I)'
_cod_data_source_file ICA-2020-507-119519.cif
_cod_data_source_block 2
_cod_database_code 1564651
_shelx_space_group_comment
;
The symmetry employed for this shelxl refinement is uniquely defined
by the following loop, which should always be used as a source of
symmetry information in preference to the above space-group names.
They are only intended as comments.
;
_shelx_estimated_absorpt_t_max 0.763
_shelx_estimated_absorpt_t_min 0.687
_olex2_refinement_description
;
1. Fixed Uiso
 At 1.2 times of:
  All C(H) groups, All N(H) groups
 At 1.5 times of:
  All C(H,H,H) groups
2. Uiso/Uaniso restraints and constraints
Uanis(C2) = Uanis(C3)
3.a Aromatic/amide H refined with riding coordinates:
 N2(H2), C3(H3), C4(H4), C5(H5)
3.b Idealised Me refined as rotating group:
 C7(H7A,H7B,H7C), C8(H8A,H8B,H8C)
;

loop_
_space_group_symop_operation_xyz
'x, y, z'
'-x, y, -z+1/2'
'x+1/2, y+1/2, z'
'-x+1/2, y+1/2, -z+1/2'
'-x, -y, -z'
'x, -y, z-1/2'
'-x+1/2, -y+1/2, -z'
'x+1/2, -y+1/2, z-1/2'

loop_
_atom_site_label
_atom_site_type_symbol
_atom_site_fract_x
_atom_site_fract_y
_atom_site_fract_z
_atom_site_U_iso_or_equiv
_atom_site_adp_type
_atom_site_occupancy
_atom_site_site_symmetry_order
_atom_site_calc_flag
_atom_site_refinement_flags_posn
_atom_site_refinement_flags_adp
_atom_site_refinement_flags_occupancy
_atom_site_disorder_assembly
_atom_site_disorder_group
Cu1 Cu 0.16222(2) 1.00864(2) 0.30235(2) 0.03297(9) Uani 1 1 d . . . . .
Cl1 Cl -0.01638(6) 0.99388(4) 0.36353(4) 0.04693(15) Uani 1 1 d . . . . .
Cl2 Cl 0.30222(6) 1.07609(3) 0.24296(5) 0.04819(15) Uani 1 1 d . . . . .
S1 S 0.34782(7) 0.74419(3) 0.38947(6) 0.05240(17) Uani 1 1 d . . . . .
O1 O 0.25656(16) 0.89843(8) 0.33392(12) 0.0405(4) Uani 1 1 d . . . . .
N1 N 0.27610(18) 1.01724(9) 0.45632(14) 0.0334(4) Uani 1 1 d . . . . .
N2 N 0.33198(18) 0.94943(9) 0.50004(14) 0.0369(4) Uani 1 1 d . . . . .
H2 H 0.374625 0.944825 0.567396 0.044 Uiso 1 1 calc R . . . .
C1 C 0.3157(2) 0.89083(11) 0.43078(17) 0.0342(4) Uani 1 1 d . . . . .
C2 C 0.3749(2) 0.81943(12) 0.4754(2) 0.0418(3) Uani 1 1 d . . . . .
C3 C 0.4503(2) 0.80035(12) 0.5800(2) 0.0418(3) Uani 1 1 d . . . . .
H3 H 0.475979 0.833493 0.637693 0.050 Uiso 1 1 calc R . . . .
C4 C 0.4822(3) 0.72265(15) 0.5851(2) 0.0563(7) Uani 1 1 d . . . . .
H4 H 0.532068 0.698934 0.648007 0.068 Uiso 1 1 calc R . . . .
C5 C 0.4333(3) 0.68663(14) 0.4903(2) 0.0549(7) Uani 1 1 d . . . . .
H5 H 0.445161 0.635669 0.481155 0.066 Uiso 1 1 calc R . . . .
C6 C 0.3048(2) 1.07682(12) 0.51425(17) 0.0366(4) Uani 1 1 d . . . . .
C7 C 0.3982(3) 1.07940(14) 0.62567(19) 0.0492(6) Uani 1 1 d . . . . .
H7A H 0.352367 1.074521 0.676209 0.074 Uiso 1 1 calc GR . . . .
H7B H 0.443628 1.126421 0.636974 0.074 Uiso 1 1 calc GR . . . .
H7C H 0.458964 1.038914 0.635665 0.074 Uiso 1 1 calc GR . . . .
C8 C 0.2411(3) 1.14847(13) 0.4674(2) 0.0523(6) Uani 1 1 d . . . . .
H8A H 0.303819 1.181599 0.454915 0.078 Uiso 1 1 calc GR . . . .
H8B H 0.204247 1.171669 0.516519 0.078 Uiso 1 1 calc GR . . . .
H8C H 0.173973 1.138385 0.400625 0.078 Uiso 1 1 calc GR . . . .

loop_
_atom_site_aniso_label
_atom_site_aniso_U_11
_atom_site_aniso_U_22
_atom_site_aniso_U_33
_atom_site_aniso_U_23
_atom_site_aniso_U_13
_atom_site_aniso_U_12
Cu1 0.03860(15) 0.03274(14) 0.02722(14) -0.00018(9) 0.01032(11) 0.00074(10)
Cl1 0.0439(3) 0.0698(4) 0.0273(3) 0.0079(2) 0.0121(2) 0.0052(3)
Cl2 0.0573(4) 0.0478(3) 0.0436(3) 0.0005(2) 0.0221(3) -0.0114(3)
S1 0.0593(4) 0.0343(3) 0.0649(4) -0.0052(3) 0.0221(3) 0.0016(3)
O1 0.0531(9) 0.0327(7) 0.0332(8) -0.0037(6) 0.0110(7) 0.0041(7)
N1 0.0411(9) 0.0303(8) 0.0296(9) -0.0014(7) 0.0127(7) 0.0013(7)
N2 0.0474(10) 0.0311(8) 0.0288(9) 0.0016(7) 0.0080(8) 0.0032(7)
C1 0.0382(10) 0.0305(9) 0.0373(11) -0.0002(8) 0.0169(9) -0.0007(8)
C2 0.0419(8) 0.0359(8) 0.0509(9) 0.0043(7) 0.0197(7) 0.0054(6)
C3 0.0419(8) 0.0359(8) 0.0509(9) 0.0043(7) 0.0197(7) 0.0054(6)
C4 0.0511(14) 0.0529(15) 0.0687(18) 0.0215(13) 0.0247(13) 0.0174(12)
C5 0.0520(15) 0.0345(11) 0.086(2) 0.0088(12) 0.0329(14) 0.0083(11)
C6 0.0416(11) 0.0353(10) 0.0379(11) -0.0038(8) 0.0200(9) -0.0035(8)
C7 0.0576(15) 0.0494(13) 0.0400(13) -0.0108(11) 0.0153(11) -0.0166(11)
C8 0.0612(16) 0.0333(11) 0.0671(17) -0.0073(11) 0.0275(14) 0.0059(11)

loop_
_atom_type_symbol
_atom_type_description
_atom_type_scat_dispersion_real
_atom_type_scat_dispersion_imag
_atom_type_scat_source
C C 0.0033 0.0016 'International Tables Vol C Tables 4.2.6.8 and 6.1.1.4'
H H 0.0000 0.0000 'International Tables Vol C Tables 4.2.6.8 and 6.1.1.4'
Cl Cl 0.1484 0.1585 'International Tables Vol C Tables 4.2.6.8 and 6.1.1.4'
Cu Cu 0.3201 1.2651 'International Tables Vol C Tables 4.2.6.8 and 6.1.1.4'
N N 0.0061 0.0033 'International Tables Vol C Tables 4.2.6.8 and 6.1.1.4'
O O 0.0106 0.0060 'International Tables Vol C Tables 4.2.6.8 and 6.1.1.4'
S S 0.1246 0.1234 'International Tables Vol C Tables 4.2.6.8 and 6.1.1.4'

loop_
_geom_angle_atom_site_label_1
_geom_angle_atom_site_label_2
_geom_angle_atom_site_label_3
_geom_angle
_geom_angle_site_symmetry_1
_geom_angle_site_symmetry_3
Cl1 Cu1 Cl1 85.12(2) 2 .
Cl1 Cu1 Cl2 94.09(2) 2 .
Cl2 Cu1 Cl1 154.37(3) . .
O1 Cu1 Cl1 102.64(4) . 2
O1 Cu1 Cl1 103.12(5) . .
O1 Cu1 Cl2 102.04(5) . .
N1 Cu1 Cl1 88.49(5) . .
N1 Cu1 Cl1 173.40(5) . 2
N1 Cu1 Cl2 92.37(5) . .
N1 Cu1 O1 77.22(6) . .
Cu1 Cl1 Cu1 93.39(2) 2 .
C5 S1 C2 91.36(13) . .
C1 O1 Cu1 110.43(12) . .
N2 N1 Cu1 113.28(12) . .
C6 N1 Cu1 127.80(15) . .
C6 N1 N2 118.87(18) . .
N1 N2 H2 121.8 . .
C1 N2 N1 116.49(17) . .
C1 N2 H2 121.8 . .
O1 C1 N2 121.22(19) . .
O1 C1 C2 121.66(19) . .
N2 C1 C2 117.1(2) . .
C1 C2 S1 117.15(18) . .
C3 C2 S1 112.28(17) . .
C3 C2 C1 130.6(2) . .
C2 C3 H3 125.0 . .
C2 C3 C4 109.9(2) . .
C4 C3 H3 125.0 . .
C3 C4 H4 123.2 . .
C5 C4 C3 113.6(2) . .
C5 C4 H4 123.2 . .
S1 C5 H5 123.6 . .
C4 C5 S1 112.79(19) . .
C4 C5 H5 123.6 . .
N1 C6 C7 124.5(2) . .
N1 C6 C8 118.2(2) . .
C8 C6 C7 117.3(2) . .
C6 C7 H7A 109.5 . .
C6 C7 H7B 109.5 . .
C6 C7 H7C 109.5 . .
H7A C7 H7B 109.5 . .
H7A C7 H7C 109.5 . .
H7B C7 H7C 109.5 . .
C6 C8 H8A 109.5 . .
C6 C8 H8B 109.5 . .
C6 C8 H8C 109.5 . .
H8A C8 H8B 109.5 . .
H8A C8 H8C 109.5 . .
H8B C8 H8C 109.5 . .

loop_
_geom_bond_atom_site_label_1
_geom_bond_atom_site_label_2
_geom_bond_distance
_geom_bond_site_symmetry_2
Cu1 Cl1 2.3612(7) .
Cu1 Cl1 2.2587(6) 2
Cu1 Cl2 2.2780(6) .
Cu1 O1 2.1927(15) .
Cu1 N1 2.0075(18) .
S1 C2 1.715(2) .
S1 C5 1.695(3) .
O1 C1 1.234(3) .
N1 N2 1.390(2) .
N1 C6 1.284(3) .
N2 H2 0.8600 .
N2 C1 1.359(3) .
C1 C2 1.460(3) .
C2 C3 1.395(3) .
C3 H3 0.9300 .
C3 C4 1.423(3) .
C4 H4 0.9300 .
C4 C5 1.349(4) .
C5 H5 0.9300 .
C6 C7 1.489(3) .
C6 C8 1.487(3) .
C7 H7A 0.9600 .
C7 H7B 0.9600 .
C7 H7C 0.9600 .
C8 H8A 0.9600 .
C8 H8B 0.9600 .
C8 H8C 0.9600 .

loop_
_geom_torsion_atom_site_label_1
_geom_torsion_atom_site_label_2
_geom_torsion_atom_site_label_3
_geom_torsion_atom_site_label_4
_geom_torsion
_geom_torsion_site_symmetry_1
_geom_torsion_site_symmetry_2
_geom_torsion_site_symmetry_3
_geom_torsion_site_symmetry_4
Cu1 O1 C1 N2 -9.2(3) . . . .
Cu1 O1 C1 C2 172.94(16) . . . .
Cu1 N1 N2 C1 8.0(2) . . . .
Cu1 N1 C6 C7 -175.10(17) . . . .
Cu1 N1 C6 C8 4.7(3) . . . .
S1 C2 C3 C4 -0.6(3) . . . .
O1 C1 C2 S1 -5.2(3) . . . .
O1 C1 C2 C3 176.4(2) . . . .
N1 N2 C1 O1 1.5(3) . . . .
N1 N2 C1 C2 179.42(18) . . . .
N2 N1 C6 C7 2.0(3) . . . .
N2 N1 C6 C8 -178.16(19) . . . .
N2 C1 C2 S1 176.86(16) . . . .
N2 C1 C2 C3 -1.6(4) . . . .
C1 C2 C3 C4 177.9(2) . . . .
C2 S1 C5 C4 -0.8(2) . . . .
C2 C3 C4 C5 0.0(3) . . . .
C3 C4 C5 S1 0.6(3) . . . .
C5 S1 C2 C1 -177.91(19) . . . .
C5 S1 C2 C3 0.79(19) . . . .
C6 N1 N2 C1 -169.5(2) . . . .
